data_7125386
loop_
_publ_author_name
'Hong, Seong-Jin'
'Dutta, Ranjan'
'Kumar, Ravi'
'He, Qing'
'Lynch, Vincent M.'
'Sessler, Jonathan L.'
'Lee, Chang-Hee'

_publ_section_title
;
 meso-Alkylidenyl dibenzihexaphyrins: synthesis and protonation studies.
;
_journal_issue 65
_journal_name_full 'Chemical communications (Cambridge, England)'
_journal_page_first 9693
_journal_page_last 9696
_journal_paper_doi 10.1039/c9cc04607k
_journal_volume 55
_journal_year 2019
_chemical_formula_moiety '0.89(C82 H38 F10 N4 O10), 1.78(O)'
_chemical_formula_sum 'C72.89 H33.78 Cl0 F8.89 N3.56 O10.67'
_chemical_formula_weight 1298.81
_space_group_crystal_system tetragonal
_space_group_IT_number 88
_space_group_name_Hall '-I 4ad'
_space_group_name_H-M_alt 'I 41/a :2'
_atom_sites_solution_hydrogens geom
_atom_sites_solution_primary dual
_audit_creation_date 2019-06-06
_audit_creation_method
;
Olex2 1.2
(compiled 2018.05.29 svn.r3508 for OlexSys, GUI svn.r5506)
;
_audit_update_record
;
2019-06-06 deposited with the CCDC.	2019-07-22 downloaded from the CCDC.
;
_cell_angle_alpha 90
_cell_angle_beta 90
_cell_angle_gamma 90
_cell_formula_units_Z 9
_cell_length_a 20.1536(4)
_cell_length_b 20.1536(4)
_cell_length_c 55.493(2)
_cell_measurement_reflns_used 10257
_cell_measurement_temperature 99.97(16)
_cell_measurement_theta_max 71.3530
_cell_measurement_theta_min 3.1760
_cell_volume 22539.5(10)
_computing_cell_refinement 'CrysAlisPro 1.171.38.43 (Rigaku OD, 2015)'
_computing_data_collection 'CrysAlisPro 1.171.38.43 (Rigaku OD, 2015)'
_computing_data_reduction 'CrysAlisPro 1.171.38.43 (Rigaku OD, 2015)'
_computing_molecular_graphics 'Olex2 (Dolomanov et al., 2009)'
_computing_publication_material 'Olex2 (Dolomanov et al., 2009)'
_computing_structure_refinement 'ShelXL (Sheldrick, 2015)'
_computing_structure_solution 'ShelXT (Sheldrick, 2015)'
_diffrn_ambient_environment N~2~
_diffrn_ambient_temperature 99.97(16)
_diffrn_detector 'CCD plate'
_diffrn_detector_area_resol_mean 5.2940
_diffrn_detector_type AtlasS2
_diffrn_measured_fraction_theta_full 0.980
_diffrn_measured_fraction_theta_max 0.959
_diffrn_measurement_details
;
List of Runs (angles in degrees, time in seconds):

  # Type    Start    End  Width  t~exp~   \w     \q     \k     \f   Frames
#--------------------------------------------------------------------------
  1  \w    -59.00  30.00   1.00   15.00    --  -42.42  38.00 -60.00   89
  2  \w   -113.00 -25.00   1.00   15.00    --  -42.42 -57.00 150.00   88
  3  \w     64.00 111.00   1.00   15.00    --   42.42 170.00  78.00   47
  4  \w     45.00  93.00   1.00   60.00    --  111.00 -94.00 -30.00   48
  5  \w     42.00 125.00   1.00   60.00    --  111.00 -77.00  60.00   83
  6  \w     59.00 140.00   1.00   60.00    --  111.00 -77.00-180.00   81
  7  \w     49.00 132.00   1.00   60.00    --  111.00 -45.00 150.00   83
  8  \w     43.00 133.00   1.00   60.00    --  111.00 -45.00  60.00   90
  9  \w     87.00 174.00   1.00   60.00    --  111.00  30.00-120.00   87
;
_diffrn_measurement_device 'four-circle diffractometer'
_diffrn_measurement_device_type 'SuperNova, Dual, Cu at zero, AtlasS2'
_diffrn_measurement_method '\w scans'
_diffrn_orient_matrix_type 'CrysAlisPro convention (1999,Acta A55,543-557)'
_diffrn_orient_matrix_UB_11 0.0695712000
_diffrn_orient_matrix_UB_12 -0.0193591000
_diffrn_orient_matrix_UB_13 0.0091079000
_diffrn_orient_matrix_UB_21 -0.0199357000
_diffrn_orient_matrix_UB_22 0.0203207000
_diffrn_orient_matrix_UB_23 0.0257706000
_diffrn_orient_matrix_UB_31 -0.0246531000
_diffrn_orient_matrix_UB_32 -0.0710795000
_diffrn_orient_matrix_UB_33 0.0049050000
_diffrn_radiation_monochromator mirror
_diffrn_radiation_probe x-ray
_diffrn_radiation_type CuK\a
_diffrn_radiation_wavelength 1.54184
_diffrn_reflns_av_R_equivalents 0.0605
_diffrn_reflns_av_unetI/netI 0.0535
_diffrn_reflns_Laue_measured_fraction_full 0.980
_diffrn_reflns_Laue_measured_fraction_max 0.959
_diffrn_reflns_limit_h_max 24
_diffrn_reflns_limit_h_min -25
_diffrn_reflns_limit_k_max 14
_diffrn_reflns_limit_k_min -25
_diffrn_reflns_limit_l_max 69
_diffrn_reflns_limit_l_min -61
_diffrn_reflns_number 47049
_diffrn_reflns_point_group_measured_fraction_full 0.980
_diffrn_reflns_point_group_measured_fraction_max 0.959
_diffrn_reflns_theta_full 67.684
_diffrn_reflns_theta_max 76.128
_diffrn_reflns_theta_min 3.487
_diffrn_source 'micro-focus sealed X-ray tube'
_diffrn_source_type 'SuperNova (Cu) X-ray Source'
_exptl_absorpt_coefficient_mu 0.593
_exptl_absorpt_correction_T_max 1.00000
_exptl_absorpt_correction_T_min 0.87430
_exptl_absorpt_correction_type multi-scan
_exptl_absorpt_process_details
;
CrysAlisPro 1.171.38.43 (Rigaku Oxford Diffraction, 2015)
Empirical absorption correction using spherical harmonics,
 implemented in SCALE3 ABSPACK scaling algorithm.
;
_exptl_crystal_colour colorless
_exptl_crystal_density_diffrn 0.861
_exptl_crystal_description block
_exptl_crystal_F_000 5952
_exptl_crystal_size_max 0.48
_exptl_crystal_size_mid 0.39
_exptl_crystal_size_min 0.33
_refine_diff_density_max 1.468
_refine_diff_density_min -0.299
_refine_diff_density_rms 0.090
_refine_ls_extinction_method none
_refine_ls_goodness_of_fit_ref 1.180
_refine_ls_hydrogen_treatment constr
_refine_ls_matrix_type full
_refine_ls_number_parameters 488
_refine_ls_number_reflns 11321
_refine_ls_number_restraints 0
_refine_ls_restrained_S_all 1.180
_refine_ls_R_factor_all 0.1782
_refine_ls_R_factor_gt 0.1311
_refine_ls_shift/su_max 0.001
_refine_ls_shift/su_mean 0.000
_refine_ls_structure_factor_coef Fsqd
_refine_ls_weighting_details 'w=1/[\s^2^(Fo^2^)+(0.2000P)^2^] where P=(Fo^2^+2Fc^2^)/3'
_refine_ls_weighting_scheme calc
_refine_ls_wR_factor_gt 0.3318
_refine_ls_wR_factor_ref 0.3889
_reflns_Friedel_coverage 0.000
_reflns_number_gt 5696
_reflns_number_total 11321
_reflns_threshold_expression 'I > 2\s(I)'
_cod_data_source_file c9cc04607k2.cif
_cod_data_source_block Compound8
_cod_original_cell_volume 22539.3(12)
_cod_original_sg_symbol_H-M 'I 41/a'
_cod_database_code 7125386
_shelx_shelxl_version_number 2017/1
_chemical_oxdiff_formula C100H120N8O8F10Cl8
_chemical_oxdiff_usercomment 'red block'
_shelx_space_group_comment
;
The symmetry employed for this shelxl refinement is uniquely defined
by the following loop, which should always be used as a source of
symmetry information in preference to the above space-group names.
They are only intended as comments.
;
_reflns_odcompleteness_completeness 98.66
_reflns_odcompleteness_iscentric 1
_reflns_odcompleteness_theta 74.33
_olex2_refinement_description
;
1. Fixed Uiso
 At 1.2 times of:
  All C(H) groups, All N(H) groups
 At 1.5 times of:
  All O(H) groups
2.a Aromatic/amide H refined with riding coordinates:
 N1(H1), N2(H2), C3(H3), C4(H4), C10(H10), C11(H11), C12(H12), C13(H13),
 C18(H18), C19(H19), C28(H28), C29(H29), C30(H30), C32(H32), C36(H36), C37(H37),
  C38(H38), C39(H39)
2.b Idealised tetrahedral OH refined as rotating group:
 O3(H3A)
;
_olex2_submission_special_instructions 'No special instructions were received'
_oxdiff_exptl_absorpt_empirical_details
;
Empirical correction (ABSPACK) includes:
- Absorption correction using spherical harmonics
- Frame scaling
;
_oxdiff_exptl_absorpt_empirical_full_max 1.413
_oxdiff_exptl_absorpt_empirical_full_min 0.815

loop_
_space_group_symop_operation_xyz
'x, y, z'
'-x+1/2, -y, z+1/2'
'-y+3/4, x+1/4, z+1/4'
'y+3/4, -x+3/4, z+3/4'
'x+1/2, y+1/2, z+1/2'
'-x+1, -y+1/2, z+1'
'-y+5/4, x+3/4, z+3/4'
'y+5/4, -x+5/4, z+5/4'
'-x, -y, -z'
'x-1/2, y, -z-1/2'
'y-3/4, -x-1/4, -z-1/4'
'-y-3/4, x-3/4, -z-3/4'
'-x+1/2, -y+1/2, -z+1/2'
'x, y+1/2, -z'
'y-1/4, -x+1/4, -z+1/4'
'-y-1/4, x-1/4, -z-1/4'

loop_
_atom_site_label
_atom_site_type_symbol
_atom_site_fract_x
_atom_site_fract_y
_atom_site_fract_z
_atom_site_U_iso_or_equiv
_atom_site_adp_type
_atom_site_occupancy
_atom_site_site_symmetry_order
_atom_site_calc_flag
_atom_site_refinement_flags_posn
C1 C 0.3008(2) 0.6938(3) 0.65762(6) 0.0818(11) Uani 1 1 d .
F1 F 0.33044(15) 0.56337(16) 0.64263(5) 0.0990(8) Uani 1 1 d .
N1 N 0.35505(18) 0.64819(19) 0.69407(5) 0.0797(9) Uani 1 1 d .
H1 H 0.392601 0.669188 0.691358 0.096 Uiso 1 1 calc R
O1 O 0.45809(19) 0.6243(3) 0.78203(5) 0.1181(14) Uani 1 1 d .
C2 C 0.2644(2) 0.7551(2) 0.66705(6) 0.0796(11) Uani 1 1 d .
F2 F 0.26708(19) 0.49700(18) 0.60801(6) 0.1193(10) Uani 1 1 d .
N2 N 0.29836(17) 0.80991(19) 0.67319(5) 0.0773(9) Uani 1 1 d .
H2 H 0.340506 0.817008 0.669941 0.093 Uiso 1 1 calc R
O2 O 0.48261(14) 0.67323(16) 0.69856(4) 0.0815(8) Uani 1 1 d .
C3 C 0.1988(2) 0.7621(3) 0.67472(7) 0.0857(12) Uani 1 1 d .
H3 H 0.164148 0.730649 0.672699 0.103 Uiso 1 1 calc R
F3 F 0.16874(17) 0.5570(2) 0.58225(5) 0.1255(12) Uani 1 1 d .
O3 O 0.36786(14) 0.71068(17) 0.65202(4) 0.0792(8) Uani 1 1 d .
H3A H 0.368923 0.732298 0.639088 0.119 Uiso 1 1 calc GR
C4 C 0.1939(2) 0.8231(3) 0.68579(7) 0.0878(12) Uani 1 1 d .
H4 H 0.154613 0.841501 0.692522 0.105 Uiso 1 1 calc R
F4 F 0.13965(15) 0.6865(2) 0.59047(5) 0.1188(11) Uani 1 1 d .
O4 O 0.40606(14) 0.88562(16) 0.66760(4) 0.0790(7) Uani 1 1 d .
C5 C 0.2571(2) 0.8539(2) 0.68545(6) 0.0784(11) Uani 1 1 d .
F5 F 0.20494(14) 0.75409(16) 0.62360(4) 0.0958(8) Uani 1 1 d .
O5 O 0.3255(2) 1.0157(2) 0.73267(7) 0.1164(12) Uani 1 1 d .
C6 C 0.2773(2) 0.9124(2) 0.69742(6) 0.0797(11) Uani 1 1 d .
O6 O 0.38106(18) 0.76859(16) 0.61043(5) 0.0919(9) Uani 1 1 d .
C7 C 0.3395(2) 0.9408(2) 0.69825(6) 0.0825(11) Uani 1 1 d .
C8 C 0.3586(3) 0.9934(3) 0.71571(7) 0.0931(13) Uani 1 1 d .
C9 C 0.4274(3) 1.0127(3) 0.71033(7) 0.0932(13) Uani 1 1 d .
C10 C 0.4668(3) 1.0606(3) 0.72082(9) 0.1060(15) Uani 1 1 d .
H10 H 0.450509 1.086787 0.733779 0.127 Uiso 1 1 calc R
C11 C 0.5310(3) 1.0700(3) 0.71204(11) 0.1131(17) Uani 1 1 d .
H11 H 0.558302 1.103662 0.718750 0.136 Uiso 1 1 calc R
C12 C 0.5552(3) 1.0304(3) 0.69356(11) 0.1066(16) Uani 1 1 d .
H12 H 0.599433 1.036318 0.688084 0.128 Uiso 1 1 calc R
C13 C 0.5157(2) 0.9823(3) 0.68303(8) 0.0901(12) Uani 1 1 d .
H13 H 0.532128 0.955345 0.670324 0.108 Uiso 1 1 calc R
C14 C 0.4512(2) 0.9746(2) 0.69155(7) 0.0832(11) Uani 1 1 d .
C15 C 0.3989(2) 0.9277(2) 0.68385(6) 0.0781(10) Uani 1 1 d .
C16 C 0.3839(2) 0.6043(3) 0.73470(7) 0.0836(12) Uani 1 1 d .
C17 C 0.3416(2) 0.6093(2) 0.71438(6) 0.0785(10) Uani 1 1 d .
C18 C 0.2776(2) 0.5837(3) 0.71093(7) 0.0856(12) Uani 1 1 d .
H18 H 0.254814 0.554493 0.721506 0.103 Uiso 1 1 calc R
C19 C 0.2531(2) 0.6089(3) 0.68918(7) 0.0891(12) Uani 1 1 d .
H19 H 0.210705 0.600356 0.682359 0.107 Uiso 1 1 calc R
C20 C 0.3026(2) 0.6487(2) 0.67943(6) 0.0799(11) Uani 1 1 d .
C21 C 0.2664(2) 0.6600(3) 0.63639(7) 0.0823(11) Uani 1 1 d .
C22 C 0.2819(2) 0.5946(3) 0.63084(7) 0.0844(12) Uani 1 1 d .
C23 C 0.2495(3) 0.5593(3) 0.61289(8) 0.1025(16) Uani 1 1 d .
C24 C 0.2000(3) 0.5902(3) 0.59948(8) 0.1013(16) Uani 1 1 d .
C25 C 0.1853(2) 0.6551(3) 0.60396(7) 0.0970(15) Uani 1 1 d .
C26 C 0.2191(2) 0.6911(3) 0.62167(7) 0.0866(12) Uani 1 1 d .
C27 C 0.2224(2) 0.9426(2) 0.71182(7) 0.0833(11) Uani 1 1 d .
C28 C 0.1936(3) 1.0026(3) 0.70491(9) 0.1043(16) Uani 1 1 d .
H28 H 0.210831 1.026542 0.691543 0.125 Uiso 1 1 calc R
C29 C 0.1413(4) 1.0266(3) 0.71735(10) 0.124(2) Uani 1 1 d .
H29 H 0.121616 1.067121 0.712297 0.148 Uiso 1 1 calc R
C30 C 0.1149(3) 0.9938(3) 0.73740(9) 0.1051(16) Uani 1 1 d .
H30 H 0.077761 1.011325 0.745796 0.126 Uiso 1 1 calc R
C31 C 0.1449(2) 0.9345(3) 0.74473(7) 0.0849(12) Uani 1 1 d .
C32 C 0.1979(2) 0.9101(2) 0.73195(6) 0.0793(11) Uani 1 1 d .
H32 H 0.218263 0.869959 0.737030 0.095 Uiso 1 1 calc R
C33 C 0.4463(2) 0.6312(2) 0.73803(6) 0.0814(11) Uani 1 1 d .
C34 C 0.4804(2) 0.6361(3) 0.76171(7) 0.0943(14) Uani 1 1 d .
C35 C 0.5469(2) 0.6654(3) 0.75735(7) 0.0941(14) Uani 1 1 d .
C36 C 0.5987(3) 0.6805(4) 0.77362(9) 0.1074(17) Uani 1 1 d .
H36 H 0.594650 0.671772 0.790378 0.129 Uiso 1 1 calc R
C37 C 0.6551(3) 0.7082(3) 0.76417(9) 0.1014(15) Uani 1 1 d .
H37 H 0.691115 0.717641 0.774687 0.122 Uiso 1 1 calc R
C38 C 0.6617(2) 0.7229(3) 0.74010(8) 0.0939(13) Uani 1 1 d .
H38 H 0.701420 0.742948 0.734392 0.113 Uiso 1 1 calc R
C39 C 0.6102(2) 0.7085(3) 0.72390(7) 0.0845(11) Uani 1 1 d .
H39 H 0.614166 0.718307 0.707216 0.101 Uiso 1 1 calc R
C40 C 0.5536(2) 0.6796(3) 0.73310(7) 0.0823(11) Uani 1 1 d .
C41 C 0.4915(2) 0.6618(2) 0.72050(6) 0.0809(11) Uani 1 1 d .

loop_
_atom_site_aniso_label
_atom_site_aniso_U_11
_atom_site_aniso_U_22
_atom_site_aniso_U_33
_atom_site_aniso_U_23
_atom_site_aniso_U_13
_atom_site_aniso_U_12
C1 0.084(2) 0.115(3) 0.0468(16) -0.0056(18) 0.0054(15) -0.012(2)
F1 0.1065(19) 0.120(2) 0.0699(13) -0.0082(13) 0.0076(13) 0.0048(16)
N1 0.083(2) 0.109(3) 0.0477(14) -0.0025(14) 0.0066(13) -0.0088(18)
O1 0.108(2) 0.195(4) 0.0513(14) 0.0145(19) 0.0063(14) -0.009(3)
C2 0.081(2) 0.110(3) 0.0479(16) -0.0037(17) 0.0061(15) -0.004(2)
F2 0.147(3) 0.119(2) 0.0921(19) -0.0273(17) 0.0137(17) -0.011(2)
N2 0.0765(19) 0.108(2) 0.0477(13) 0.0009(14) 0.0057(12) 0.0006(18)
O2 0.0855(17) 0.113(2) 0.0465(12) -0.0021(12) 0.0080(11) -0.0025(15)
C3 0.077(2) 0.123(4) 0.0571(19) -0.002(2) 0.0017(17) -0.005(2)
F3 0.114(2) 0.178(3) 0.0848(17) -0.0448(19) -0.0020(15) -0.029(2)
O3 0.0779(16) 0.112(2) 0.0474(12) -0.0012(12) 0.0034(10) -0.0066(14)
C4 0.079(3) 0.129(4) 0.0548(18) 0.000(2) 0.0072(17) 0.004(2)
F4 0.0958(18) 0.195(3) 0.0653(14) -0.0098(17) -0.0134(13) -0.002(2)
O4 0.0800(16) 0.105(2) 0.0515(12) 0.0029(12) 0.0057(11) -0.0033(14)
C5 0.079(2) 0.109(3) 0.0470(16) 0.0025(17) 0.0035(15) 0.009(2)
F5 0.1001(17) 0.128(2) 0.0594(12) -0.0052(12) -0.0040(11) 0.0079(16)
O5 0.124(3) 0.144(3) 0.081(2) -0.027(2) 0.0206(19) -0.002(2)
C6 0.088(3) 0.104(3) 0.0472(16) 0.0095(17) 0.0085(16) 0.011(2)
O6 0.120(2) 0.100(2) 0.0555(14) -0.0034(13) 0.0094(14) -0.0043(18)
C7 0.094(3) 0.106(3) 0.0485(17) 0.0014(17) 0.0067(16) 0.005(2)
C8 0.116(4) 0.107(3) 0.057(2) -0.008(2) 0.006(2) -0.002(3)
C9 0.107(3) 0.114(3) 0.058(2) 0.002(2) -0.003(2) 0.003(3)
C10 0.117(4) 0.122(4) 0.078(3) -0.013(3) -0.008(3) -0.008(3)
C11 0.130(5) 0.115(4) 0.094(3) -0.005(3) -0.022(3) -0.016(4)
C12 0.098(3) 0.124(4) 0.098(3) 0.011(3) -0.016(3) -0.017(3)
C13 0.095(3) 0.102(3) 0.073(2) 0.006(2) -0.007(2) -0.006(2)
C14 0.088(3) 0.098(3) 0.063(2) 0.0057(19) -0.0052(18) 0.002(2)
C15 0.087(3) 0.101(3) 0.0456(16) 0.0057(17) 0.0020(15) 0.001(2)
C16 0.085(3) 0.114(3) 0.0518(17) 0.0013(18) 0.0098(16) 0.010(2)
C17 0.087(3) 0.098(3) 0.0500(17) 0.0046(16) 0.0081(16) 0.001(2)
C18 0.090(3) 0.108(3) 0.060(2) 0.0001(19) 0.0110(18) -0.009(2)
C19 0.086(3) 0.120(4) 0.060(2) -0.007(2) 0.0042(18) -0.012(3)
C20 0.081(2) 0.108(3) 0.0505(17) -0.0004(17) 0.0065(16) -0.008(2)
C21 0.080(2) 0.117(3) 0.0504(17) -0.0045(18) 0.0035(16) -0.014(2)
C22 0.089(3) 0.109(3) 0.0554(19) -0.0063(19) 0.0068(18) -0.010(2)
C23 0.115(4) 0.126(4) 0.067(2) -0.014(2) 0.016(2) -0.023(3)
C24 0.099(3) 0.144(5) 0.061(2) -0.021(3) 0.001(2) -0.018(3)
C25 0.086(3) 0.150(5) 0.055(2) -0.004(2) -0.0055(18) -0.012(3)
C26 0.089(3) 0.117(4) 0.0540(19) -0.007(2) 0.0034(17) -0.006(3)
C27 0.092(3) 0.103(3) 0.0546(18) 0.0035(18) 0.0092(17) 0.007(2)
C28 0.117(4) 0.124(4) 0.072(3) 0.024(3) 0.027(2) 0.024(3)
C29 0.151(5) 0.135(5) 0.085(3) 0.035(3) 0.036(3) 0.053(4)
C30 0.107(4) 0.124(4) 0.084(3) 0.020(3) 0.028(3) 0.019(3)
C31 0.091(3) 0.111(3) 0.0530(18) 0.0078(19) 0.0099(17) 0.002(2)
C32 0.090(3) 0.097(3) 0.0503(17) 0.0046(17) 0.0077(16) 0.005(2)
C33 0.086(3) 0.109(3) 0.0498(17) 0.0051(17) 0.0089(16) 0.004(2)
C34 0.094(3) 0.135(4) 0.054(2) 0.006(2) 0.0020(18) 0.003(3)
C35 0.083(3) 0.145(4) 0.0543(19) 0.001(2) 0.0005(17) 0.004(3)
C36 0.098(3) 0.162(5) 0.063(2) 0.004(3) -0.011(2) 0.010(3)
C37 0.085(3) 0.147(5) 0.073(2) 0.002(3) -0.012(2) 0.003(3)
C38 0.082(3) 0.128(4) 0.072(2) -0.004(2) -0.006(2) 0.012(3)
C39 0.082(3) 0.109(3) 0.063(2) -0.004(2) -0.0004(18) 0.007(2)
C40 0.078(2) 0.112(3) 0.0565(19) 0.0025(19) 0.0029(16) 0.012(2)
C41 0.081(2) 0.113(3) 0.0484(17) 0.0025(18) 0.0042(15) 0.005(2)

loop_
_atom_type_symbol
_atom_type_description
_atom_type_scat_dispersion_real
_atom_type_scat_dispersion_imag
_atom_type_scat_source
C C 0.0181 0.0091 'International Tables Vol C Tables 4.2.6.8 and 6.1.1.4'
H H 0.0000 0.0000 'International Tables Vol C Tables 4.2.6.8 and 6.1.1.4'
N N 0.0311 0.0180 'International Tables Vol C Tables 4.2.6.8 and 6.1.1.4'
O O 0.0492 0.0322 'International Tables Vol C Tables 4.2.6.8 and 6.1.1.4'
F F 0.0727 0.0534 'International Tables Vol C Tables 4.2.6.8 and 6.1.1.4'
Cl Cl 0.3639 0.7018 'International Tables Vol C Tables 4.2.6.8 and 6.1.1.4'

loop_
_geom_angle_atom_site_label_1
_geom_angle_atom_site_label_2
_geom_angle_atom_site_label_3
_geom_angle
_geom_angle_site_symmetry_3
O3 C1 C2 109.6(4) .
O3 C1 C20 107.1(3) .
O3 C1 C21 111.5(3) .
C20 C1 C2 102.9(3) .
C20 C1 C21 111.1(4) .
C21 C1 C2 114.1(4) .
C17 N1 H1 125.0 .
C20 N1 H1 125.0 .
C20 N1 C17 110.0(4) .
N2 C2 C1 120.5(4) .
N2 C2 C3 108.8(4) .
C3 C2 C1 129.8(4) .
C2 N2 H2 125.0 .
C2 N2 C5 110.0(4) .
C5 N2 H2 125.0 .
C2 C3 H3 126.4 .
C4 C3 C2 107.1(4) .
C4 C3 H3 126.4 .
C1 O3 H3A 109.5 .
C3 C4 H4 125.7 .
C3 C4 C5 108.6(4) .
C5 C4 H4 125.7 .
N2 C5 C4 105.4(4) .
N2 C5 C6 126.1(4) .
C6 C5 C4 128.1(4) .
C5 C6 C27 112.2(4) .
C7 C6 C5 128.5(4) .
C7 C6 C27 119.2(4) .
C6 C7 C8 123.5(4) .
C6 C7 C15 130.6(4) .
C15 C7 C8 105.9(4) .
O5 C8 C7 128.0(5) .
O5 C8 C9 124.5(5) .
C9 C8 C7 107.5(4) .
C10 C9 C8 130.0(5) .
C10 C9 C14 120.6(5) .
C14 C9 C8 109.5(4) .
C9 C10 H10 120.6 .
C9 C10 C11 118.8(5) .
C11 C10 H10 120.6 .
C10 C11 H11 119.8 .
C12 C11 C10 120.4(6) .
C12 C11 H11 119.8 .
C11 C12 H12 119.6 .
C13 C12 C11 120.9(6) .
C13 C12 H12 119.6 .
C12 C13 H13 120.9 .
C12 C13 C14 118.2(5) .
C14 C13 H13 120.9 .
C9 C14 C13 121.2(5) .
C9 C14 C15 109.0(4) .
C13 C14 C15 129.7(4) .
O4 C15 C7 127.8(4) .
O4 C15 C14 124.1(4) .
C7 C15 C14 108.1(4) .
C17 C16 C31 114.2(4) 13_566
C33 C16 C17 128.7(4) .
C33 C16 C31 117.0(4) 13_566
N1 C17 C16 124.4(4) .
N1 C17 C18 105.9(4) .
C18 C17 C16 129.5(4) .
C17 C18 H18 126.0 .
C19 C18 C17 108.0(4) .
C19 C18 H18 126.0 .
C18 C19 H19 126.5 .
C20 C19 C18 107.0(4) .
C20 C19 H19 126.5 .
N1 C20 C1 120.8(4) .
N1 C20 C19 109.1(4) .
C19 C20 C1 129.8(4) .
C22 C21 C1 119.6(4) .
C22 C21 C26 116.6(4) .
C26 C21 C1 123.9(5) .
F1 C22 C21 120.2(4) .
F1 C22 C23 117.1(5) .
C23 C22 C21 122.7(5) .
F2 C23 C22 120.3(6) .
F2 C23 C24 120.2(5) .
C22 C23 C24 119.5(6) .
F3 C24 C23 120.1(6) .
F3 C24 C25 120.8(5) .
C25 C24 C23 119.2(4) .
F4 C25 C24 119.9(4) .
F4 C25 C26 118.7(6) .
C24 C25 C26 121.3(5) .
F5 C26 C21 122.4(4) .
F5 C26 C25 117.1(5) .
C25 C26 C21 120.5(5) .
C28 C27 C6 120.9(4) .
C32 C27 C6 120.2(4) .
C32 C27 C28 118.9(4) .
C27 C28 H28 120.2 .
C29 C28 C27 119.6(4) .
C29 C28 H28 120.2 .
C28 C29 H29 118.8 .
C28 C29 C30 122.3(5) .
C30 C29 H29 118.8 .
C29 C30 H30 121.0 .
C29 C30 C31 118.1(5) .
C31 C30 H30 121.0 .
C30 C31 C16 120.0(4) 13_566
C32 C31 C16 120.5(4) 13_566
C32 C31 C30 119.4(4) .
C27 C32 H32 119.2 .
C31 C32 C27 121.6(4) .
C31 C32 H32 119.2 .
C16 C33 C34 124.5(4) .
C16 C33 C41 129.9(4) .
C41 C33 C34 105.6(4) .
O1 C34 C33 128.6(5) .
O1 C34 C35 123.6(4) .
C35 C34 C33 107.5(4) .
C36 C35 C34 130.4(4) .
C40 C35 C34 109.2(4) .
C40 C35 C36 120.3(5) .
C35 C36 H36 121.4 .
C37 C36 C35 117.1(4) .
C37 C36 H36 121.4 .
C36 C37 H37 118.7 .
C36 C37 C38 122.7(5) .
C38 C37 H37 118.7 .
C37 C38 H38 119.8 .
C37 C38 C39 120.4(5) .
C39 C38 H38 119.8 .
C38 C39 H39 121.2 .
C40 C39 C38 117.5(4) .
C40 C39 H39 121.2 .
C35 C40 C41 109.1(4) .
C39 C40 C35 121.9(4) .
C39 C40 C41 128.9(4) .
O2 C41 C33 129.2(4) .
O2 C41 C40 122.5(4) .
C33 C41 C40 108.3(3) .

loop_
_geom_bond_atom_site_label_1
_geom_bond_atom_site_label_2
_geom_bond_distance
_geom_bond_site_symmetry_2
C1 C2 1.528(7) .
C1 O3 1.428(5) .
C1 C20 1.514(6) .
C1 C21 1.527(5) .
F1 C22 1.335(6) .
N1 H1 0.8800 .
N1 C17 1.399(5) .
N1 C20 1.333(5) .
O1 C34 1.237(5) .
C2 N2 1.343(6) .
C2 C3 1.395(6) .
F2 C23 1.332(7) .
N2 H2 0.8800 .
N2 C5 1.392(5) .
O2 C41 1.252(4) .
C3 H3 0.9500 .
C3 C4 1.379(7) .
F3 C24 1.325(5) .
O3 H3A 0.8400 .
C4 H4 0.9500 .
C4 C5 1.417(7) .
F4 C25 1.344(6) .
O4 C15 1.247(5) .
C5 C6 1.414(7) .
F5 C26 1.305(6) .
O5 C8 1.238(6) .
C6 C7 1.379(7) .
C6 C27 1.494(6) .
C7 C8 1.487(6) .
C7 C15 1.462(6) .
C8 C9 1.471(8) .
C9 C10 1.379(8) .
C9 C14 1.381(7) .
C10 H10 0.9500 .
C10 C11 1.395(9) .
C11 H11 0.9500 .
C11 C12 1.388(9) .
C12 H12 0.9500 .
C12 C13 1.383(7) .
C13 H13 0.9500 .
C13 C14 1.392(7) .
C14 C15 1.479(7) .
C16 C17 1.417(6) .
C16 C31 1.500(6) 13_566
C16 C33 1.381(7) .
C17 C18 1.403(7) .
C18 H18 0.9500 .
C18 C19 1.399(6) .
C19 H19 0.9500 .
C19 C20 1.390(6) .
C21 C22 1.389(7) .
C21 C26 1.404(7) .
C22 C23 1.387(7) .
C23 C24 1.391(8) .
C24 C25 1.364(9) .
C25 C26 1.400(7) .
C27 C28 1.395(7) .
C27 C32 1.385(6) .
C28 H28 0.9500 .
C28 C29 1.350(8) .
C29 H29 0.9500 .
C29 C30 1.398(7) .
C30 H30 0.9500 .
C30 C31 1.400(7) .
C31 C32 1.374(6) .
C32 H32 0.9500 .
C33 C34 1.487(6) .
C33 C41 1.470(6) .
C34 C35 1.484(7) .
C35 C36 1.413(7) .
C35 C40 1.383(6) .
C36 H36 0.9500 .
C36 C37 1.371(8) .
C37 H37 0.9500 .
C37 C38 1.375(7) .
C38 H38 0.9500 .
C38 C39 1.404(6) .
C39 H39 0.9500 .
C39 C40 1.378(7) .
C40 C41 1.478(6) .
